data_4338633
loop_
_publ_author_name
'Lee, Pei-Ying'
'Liang, Lan-Chang'

_publ_section_title
;
 Synthesis and Structural Characterization of Five-Coordinate Aluminum
 Complexes Containing Diarylamido Diphosphine Ligands
;
_journal_coden_ASTM INOCAJ
_journal_issue 12
_journal_name_full 'Inorganic chemistry'
_journal_page_first 5480
_journal_page_last 5487
_journal_paper_doi 10.1021/ic802030d
_journal_volume 48
_journal_year 2009
_chemical_formula_moiety 'C34 H42 Al N P2'
_chemical_formula_sum 'C34 H42 Al N P2'
_chemical_formula_weight 553.61
_space_group_IT_number 14
_symmetry_cell_setting monoclinic
_symmetry_space_group_name_Hall '-P 2yn'
_symmetry_space_group_name_H-M 'P 1 21/n 1'
_atom_sites_solution_hydrogens geom
_atom_sites_solution_primary direct
_atom_sites_solution_secondary difmap
_audit_creation_method SHELXL-97
_cell_angle_alpha 90.00
_cell_angle_beta 91.8880(10)
_cell_angle_gamma 90.00
_cell_formula_units_Z 4
_cell_length_a 9.7634(2)
_cell_length_b 14.2656(4)
_cell_length_c 22.6357(6)
_cell_measurement_reflns_used 32358
_cell_measurement_temperature 200(2)
_cell_measurement_theta_max 25.35
_cell_measurement_theta_min 2.037
_cell_volume 3151.01(14)
_computing_cell_refinement 'HKL Scalepack (Otwinowski & Minor 1997)'
_computing_data_collection 'Collect (Nonius BV, 1997-2000)'
_computing_data_reduction 'HKL Denzo and Scalepack'
_computing_molecular_graphics 'Ortep-3 for Windows (Farrugia, 1997)'
_computing_publication_material 'WinGX publication routines (Farrugia, 1999)'
_computing_structure_refinement 'SHELXL-97 (Sheldrick, 1997)'
_computing_structure_solution 'SHELXS-86 (Sheldrick, 1986)'
_diffrn_ambient_temperature 200(2)
_diffrn_detector_area_resol_mean 9
_diffrn_measured_fraction_theta_full 0.982
_diffrn_measured_fraction_theta_max 0.982
_diffrn_measurement_device_type KappaCCD
_diffrn_measurement_method 'CCD rotation images, thick slices'
_diffrn_radiation_monochromator graphite
_diffrn_radiation_source 'fine-focus sealed tube'
_diffrn_radiation_type MoK\a
_diffrn_radiation_wavelength 0.71073
_diffrn_reflns_av_R_equivalents 0.0765
_diffrn_reflns_av_sigmaI/netI 0.0624
_diffrn_reflns_limit_h_max 11
_diffrn_reflns_limit_h_min -10
_diffrn_reflns_limit_k_max 17
_diffrn_reflns_limit_k_min -17
_diffrn_reflns_limit_l_max 27
_diffrn_reflns_limit_l_min -27
_diffrn_reflns_number 18635
_diffrn_reflns_theta_full 25.35
_diffrn_reflns_theta_max 25.35
_diffrn_reflns_theta_min 2.25
_exptl_absorpt_coefficient_mu 0.189
_exptl_absorpt_correction_T_max 1.1133
_exptl_absorpt_correction_T_min 0.8132
_exptl_absorpt_correction_type multi-scan
_exptl_absorpt_process_details
;
 ?
;
_exptl_crystal_colour white
_exptl_crystal_density_diffrn 1.167
_exptl_crystal_density_method 'not measured'
_exptl_crystal_description prism
_exptl_crystal_F_000 1184
_exptl_crystal_size_max 0.6
_exptl_crystal_size_mid 0.5
_exptl_crystal_size_min 0.22
_refine_diff_density_max 0.423
_refine_diff_density_min -0.578
_refine_diff_density_rms 0.142
_refine_ls_extinction_coef 0.0174(18)
_refine_ls_extinction_expression Fc^*^=kFc[1+0.001xFc^2^\l^3^/sin(2\q)]^-1/4^
_refine_ls_extinction_method SHELXL
_refine_ls_goodness_of_fit_ref 1.107
_refine_ls_hydrogen_treatment fixed
_refine_ls_matrix_type full
_refine_ls_number_parameters 344
_refine_ls_number_reflns 5659
_refine_ls_number_restraints 0
_refine_ls_restrained_S_all 1.107
_refine_ls_R_factor_all 0.0933
_refine_ls_R_factor_gt 0.0621
_refine_ls_shift/su_max 0.001
_refine_ls_shift/su_mean 0.000
_refine_ls_structure_factor_coef Fsqd
_refine_ls_weighting_details 'calc w=1/[\s^2^(Fo^2^)+(0.0896P)^2^+1.3249P] where P=(Fo^2^+2Fc^2^)/3'
_refine_ls_weighting_scheme calc
_refine_ls_wR_factor_gt 0.1495
_refine_ls_wR_factor_ref 0.1764
_reflns_number_gt 4212
_reflns_number_total 5659
_reflns_threshold_expression >2sigma(I)
_cod_data_source_file ic802030d_si_001.cif
_cod_data_source_block 6405_3c
_cod_original_sg_symbol_H-M 'P 21/n'
_cod_database_code 4338633

loop_
_symmetry_equiv_pos_as_xyz
'x, y, z'
'-x+1/2, y+1/2, -z+1/2'
'-x, -y, -z'
'x-1/2, -y-1/2, z-1/2'

loop_
_atom_site_label
_atom_site_type_symbol
_atom_site_fract_x
_atom_site_fract_y
_atom_site_fract_z
_atom_site_U_iso_or_equiv
_atom_site_adp_type
_atom_site_occupancy
_atom_site_symmetry_multiplicity
_atom_site_calc_flag
_atom_site_refinement_flags
P1 P 0.56672(8) 0.29863(6) 0.76034(4) 0.0332(2) Uani 1 1 d .
P2 P 0.23783(8) 0.22827(6) 0.57810(4) 0.0332(2) Uani 1 1 d .
Al1 Al 0.38925(10) 0.23116(7) 0.68550(4) 0.0333(3) Uani 1 1 d .
N1 N 0.4436(2) 0.34081(18) 0.64346(11) 0.0314(6) Uani 1 1 d .
C1 C 0.6940(4) 0.2339(2) 0.80677(15) 0.0428(8) Uani 1 1 d .
H1 H 0.7608 0.2792 0.8228 0.051 Uiso 1 1 calc R
C2 C 0.7722(4) 0.1594(3) 0.77273(19) 0.0580(11) Uani 1 1 d .
H2A H 0.8187 0.1886 0.7409 0.087 Uiso 1 1 calc R
H2B H 0.7089 0.1135 0.7571 0.087 Uiso 1 1 calc R
H2C H 0.8380 0.1295 0.7989 0.087 Uiso 1 1 calc R
C3 C 0.6211(5) 0.1900(3) 0.85861(17) 0.0612(11) Uani 1 1 d .
H3A H 0.5741 0.2380 0.8797 0.092 Uiso 1 1 calc R
H3B H 0.6873 0.1602 0.8847 0.092 Uiso 1 1 calc R
H3C H 0.5562 0.1443 0.8441 0.092 Uiso 1 1 calc R
C4 C 0.5154(3) 0.3971(2) 0.80862(15) 0.0408(8) Uani 1 1 d .
H4 H 0.4585 0.3704 0.8393 0.049 Uiso 1 1 calc R
C5 C 0.4256(4) 0.4660(3) 0.7732(2) 0.0616(11) Uani 1 1 d .
H5A H 0.3508 0.4328 0.7542 0.092 Uiso 1 1 calc R
H5B H 0.4792 0.4960 0.7439 0.092 Uiso 1 1 calc R
H5C H 0.3904 0.5125 0.7994 0.092 Uiso 1 1 calc R
C6 C 0.6332(4) 0.4484(3) 0.84021(18) 0.0585(11) Uani 1 1 d .
H6A H 0.6881 0.4044 0.8626 0.088 Uiso 1 1 calc R
H6B H 0.5972 0.4946 0.8664 0.088 Uiso 1 1 calc R
H6C H 0.6886 0.4787 0.8116 0.088 Uiso 1 1 calc R
C7 C 0.6584(3) 0.3546(2) 0.70178(14) 0.0338(7) Uani 1 1 d .
C8 C 0.7964(3) 0.3805(2) 0.70510(16) 0.0403(8) Uani 1 1 d .
H8 H 0.8478 0.3677 0.7395 0.048 Uiso 1 1 calc R
C9 C 0.8584(3) 0.4243(3) 0.65887(17) 0.0467(9) Uani 1 1 d .
H9 H 0.9502 0.4416 0.6621 0.056 Uiso 1 1 calc R
C10 C 0.7822(3) 0.4421(3) 0.60756(16) 0.0457(9) Uani 1 1 d .
H10 H 0.8235 0.4718 0.5762 0.055 Uiso 1 1 calc R
C11 C 0.6459(3) 0.4166(2) 0.60189(15) 0.0398(8) Uani 1 1 d .
H11 H 0.5968 0.4289 0.5668 0.048 Uiso 1 1 calc R
C12 C 0.5810(3) 0.3723(2) 0.64887(14) 0.0326(7) Uani 1 1 d .
C13 C 0.3477(3) 0.3979(2) 0.61279(13) 0.0332(7) Uani 1 1 d .
C14 C 0.3542(3) 0.4957(2) 0.61355(15) 0.0396(8) Uani 1 1 d .
H14 H 0.4278 0.5251 0.6330 0.048 Uiso 1 1 calc R
C15 C 0.2535(4) 0.5495(3) 0.58596(15) 0.0454(9) Uani 1 1 d .
H15 H 0.2602 0.6145 0.5869 0.054 Uiso 1 1 calc R
C16 C 0.1424(4) 0.5077(3) 0.55684(16) 0.0463(9) Uani 1 1 d .
H16 H 0.0738 0.5441 0.5390 0.056 Uiso 1 1 calc R
C17 C 0.1351(3) 0.4115(2) 0.55468(15) 0.0410(8) Uani 1 1 d .
H17 H 0.0611 0.3832 0.5349 0.049 Uiso 1 1 calc R
C18 C 0.2363(3) 0.3557(2) 0.58157(13) 0.0317(7) Uani 1 1 d .
C19 C 0.3360(3) 0.2050(2) 0.51247(14) 0.0355(7) Uani 1 1 d .
C20 C 0.3942(4) 0.2749(3) 0.47888(16) 0.0451(9) Uani 1 1 d .
H20 H 0.3816 0.3374 0.4890 0.054 Uiso 1 1 calc R
C21 C 0.4705(4) 0.2525(3) 0.43064(17) 0.0590(11) Uani 1 1 d .
H21 H 0.5099 0.3002 0.4089 0.071 Uiso 1 1 calc R
C22 C 0.4892(4) 0.1611(4) 0.41434(17) 0.0594(11) Uani 1 1 d .
H22 H 0.5399 0.1469 0.3814 0.071 Uiso 1 1 calc R
C23 C 0.4326(4) 0.0903(3) 0.44687(17) 0.0566(10) Uani 1 1 d .
H23 H 0.4440 0.0281 0.4357 0.068 Uiso 1 1 calc R
C24 C 0.3583(4) 0.1121(3) 0.49645(15) 0.0470(9) Uani 1 1 d .
H24 H 0.3230 0.0640 0.5192 0.056 Uiso 1 1 calc R
C25 C 0.0614(3) 0.1989(2) 0.55538(15) 0.0384(8) Uani 1 1 d .
C26 C 0.0231(4) 0.1607(4) 0.50099(18) 0.0735(14) Uani 1 1 d .
H26 H 0.0890 0.1491 0.4732 0.088 Uiso 1 1 calc R
C27 C -0.1127(5) 0.1399(5) 0.4880(2) 0.098(2) Uani 1 1 d .
H27 H -0.1370 0.1136 0.4515 0.117 Uiso 1 1 calc R
C28 C -0.2124(4) 0.1572(3) 0.5280(2) 0.0661(12) Uani 1 1 d .
H28 H -0.3041 0.1455 0.5181 0.079 Uiso 1 1 calc R
C29 C -0.1752(4) 0.1919(3) 0.58206(19) 0.0520(10) Uani 1 1 d .
H29 H -0.2415 0.2023 0.6099 0.062 Uiso 1 1 calc R
C30 C -0.0397(3) 0.2117(2) 0.59590(17) 0.0446(9) Uani 1 1 d .
H30 H -0.0158 0.2342 0.6334 0.054 Uiso 1 1 calc R
C31 C 0.2136(4) 0.2358(3) 0.72655(15) 0.0445(9) Uani 1 1 d .
H31A H 0.1725 0.2966 0.7186 0.053 Uiso 1 1 calc R
H31B H 0.1533 0.1892 0.7084 0.053 Uiso 1 1 calc R
C32 C 0.2145(5) 0.2204(4) 0.79245(19) 0.0830(16) Uani 1 1 d .
H32A H 0.1226 0.2241 0.8060 0.124 Uiso 1 1 calc R
H32B H 0.2698 0.2677 0.8118 0.124 Uiso 1 1 calc R
H32C H 0.2518 0.1596 0.8015 0.124 Uiso 1 1 calc R
C33 C 0.4859(4) 0.1130(2) 0.66676(16) 0.0464(9) Uani 1 1 d .
H33A H 0.4662 0.0976 0.6256 0.056 Uiso 1 1 calc R
H33B H 0.5838 0.1237 0.6714 0.056 Uiso 1 1 calc R
C34 C 0.4486(5) 0.0306(3) 0.7041(3) 0.0889(18) Uani 1 1 d .
H34A H 0.4993 -0.0235 0.6921 0.133 Uiso 1 1 calc R
H34B H 0.3522 0.0183 0.6992 0.133 Uiso 1 1 calc R
H34C H 0.4705 0.0441 0.7449 0.133 Uiso 1 1 calc R

loop_
_atom_site_aniso_label
_atom_site_aniso_U_11
_atom_site_aniso_U_22
_atom_site_aniso_U_33
_atom_site_aniso_U_23
_atom_site_aniso_U_13
_atom_site_aniso_U_12
P1 0.0352(4) 0.0343(5) 0.0300(4) -0.0013(3) -0.0002(3) 0.0021(4)
P2 0.0324(4) 0.0392(5) 0.0279(4) 0.0029(4) 0.0010(3) -0.0036(4)
Al1 0.0358(5) 0.0320(5) 0.0325(5) 0.0020(4) 0.0064(4) -0.0001(4)
N1 0.0282(13) 0.0349(14) 0.0311(13) 0.0035(12) 0.0017(10) 0.0004(11)
C1 0.047(2) 0.0390(19) 0.042(2) -0.0003(16) -0.0084(16) 0.0018(16)
C2 0.052(2) 0.052(2) 0.068(3) 0.001(2) -0.0112(19) 0.017(2)
C3 0.087(3) 0.055(2) 0.041(2) 0.0091(19) -0.010(2) 0.006(2)
C4 0.0454(19) 0.0400(19) 0.0373(18) -0.0063(15) 0.0085(15) -0.0009(16)
C5 0.066(3) 0.050(2) 0.068(3) -0.018(2) -0.004(2) 0.023(2)
C6 0.072(3) 0.052(2) 0.051(2) -0.0174(19) -0.007(2) -0.002(2)
C7 0.0294(16) 0.0368(18) 0.0352(17) -0.0029(14) 0.0017(13) 0.0017(14)
C8 0.0341(17) 0.0421(19) 0.045(2) -0.0071(16) -0.0004(15) 0.0025(15)
C9 0.0326(18) 0.052(2) 0.056(2) -0.0088(18) 0.0084(16) -0.0069(16)
C10 0.0426(19) 0.050(2) 0.046(2) 0.0009(17) 0.0170(16) -0.0081(17)
C11 0.0378(18) 0.045(2) 0.0372(18) 0.0037(16) 0.0070(14) 0.0004(16)
C12 0.0304(16) 0.0311(16) 0.0364(17) -0.0023(14) 0.0049(13) -0.0006(14)
C13 0.0345(16) 0.0370(18) 0.0281(16) 0.0038(14) 0.0027(13) 0.0037(14)
C14 0.0406(18) 0.0372(18) 0.0407(19) 0.0026(15) -0.0051(15) -0.0030(16)
C15 0.054(2) 0.0369(19) 0.045(2) 0.0066(16) -0.0008(17) 0.0049(17)
C16 0.0438(19) 0.048(2) 0.047(2) 0.0119(17) -0.0088(16) 0.0054(17)
C17 0.0360(17) 0.047(2) 0.0398(19) 0.0073(16) -0.0039(14) -0.0006(16)
C18 0.0301(15) 0.0342(17) 0.0309(16) 0.0047(13) 0.0040(13) -0.0015(14)
C19 0.0320(16) 0.0464(19) 0.0279(16) 0.0016(14) -0.0020(13) -0.0013(15)
C20 0.0429(19) 0.051(2) 0.042(2) 0.0002(17) 0.0082(16) -0.0076(17)
C21 0.054(2) 0.081(3) 0.042(2) 0.003(2) 0.0128(18) -0.016(2)
C22 0.043(2) 0.101(4) 0.035(2) -0.011(2) 0.0089(16) 0.000(2)
C23 0.062(2) 0.064(3) 0.043(2) -0.016(2) -0.0008(19) 0.008(2)
C24 0.051(2) 0.055(2) 0.0355(19) -0.0022(17) 0.0026(16) -0.0042(18)
C25 0.0361(17) 0.0439(19) 0.0352(17) 0.0078(15) 0.0013(14) -0.0069(15)
C26 0.046(2) 0.132(4) 0.043(2) -0.017(3) 0.0046(18) -0.028(3)
C27 0.058(3) 0.182(6) 0.053(3) -0.026(3) -0.002(2) -0.041(3)
C28 0.037(2) 0.096(3) 0.065(3) 0.002(3) -0.003(2) -0.019(2)
C29 0.0343(18) 0.056(2) 0.067(3) 0.000(2) 0.0117(18) -0.0018(18)
C30 0.0405(19) 0.047(2) 0.047(2) -0.0061(17) 0.0061(16) 0.0022(16)
C31 0.0442(19) 0.050(2) 0.040(2) -0.0006(17) 0.0095(16) -0.0084(17)
C32 0.079(3) 0.127(5) 0.044(2) 0.000(3) 0.023(2) -0.025(3)
C33 0.053(2) 0.043(2) 0.043(2) -0.0090(17) -0.0116(16) 0.0068(17)
C34 0.073(3) 0.044(3) 0.150(6) 0.020(3) 0.010(3) 0.001(2)

loop_
_atom_type_symbol
_atom_type_description
_atom_type_scat_dispersion_real
_atom_type_scat_dispersion_imag
_atom_type_scat_source
C C 0.0033 0.0016 'International Tables Vol C Tables 4.2.6.8 and 6.1.1.4'
H H 0.0000 0.0000 'International Tables Vol C Tables 4.2.6.8 and 6.1.1.4'
Al Al 0.0645 0.0514 'International Tables Vol C Tables 4.2.6.8 and 6.1.1.4'
N N 0.0061 0.0033 'International Tables Vol C Tables 4.2.6.8 and 6.1.1.4'
P P 0.1023 0.0942 'International Tables Vol C Tables 4.2.6.8 and 6.1.1.4'

loop_
_geom_angle_atom_site_label_1
_geom_angle_atom_site_label_2
_geom_angle_atom_site_label_3
_geom_angle
C7 P1 C1 107.34(15)
C7 P1 C4 104.26(15)
C1 P1 C4 103.44(16)
C7 P1 Al1 91.23(11)
C1 P1 Al1 127.85(12)
C4 P1 Al1 118.80(11)
C18 P2 C19 102.84(15)
C18 P2 C25 103.39(15)
C19 P2 C25 104.16(15)
C18 P2 Al1 87.29(10)
C19 P2 Al1 115.62(10)
C25 P2 Al1 135.37(11)
N1 Al1 C31 117.70(14)
N1 Al1 C33 116.50(14)
C31 Al1 C33 123.66(16)
N1 Al1 P1 80.21(8)
C31 Al1 P1 104.72(11)
C33 Al1 P1 98.28(11)
N1 Al1 P2 74.21(8)
C31 Al1 P2 88.12(11)
C33 Al1 P2 92.46(11)
P1 Al1 P2 154.40(5)
C13 N1 C12 118.2(2)
C13 N1 Al1 121.86(19)
C12 N1 Al1 119.5(2)
C2 C1 C3 110.8(3)
C2 C1 P1 113.4(2)
C3 C1 P1 108.7(3)
C2 C1 H1 107.9
C3 C1 H1 107.9
P1 C1 H1 107.9
C1 C2 H2A 109.5
C1 C2 H2B 109.5
H2A C2 H2B 109.5
C1 C2 H2C 109.5
H2A C2 H2C 109.5
H2B C2 H2C 109.5
C1 C3 H3A 109.5
C1 C3 H3B 109.5
H3A C3 H3B 109.5
C1 C3 H3C 109.5
H3A C3 H3C 109.5
H3B C3 H3C 109.5
C6 C4 C5 110.4(3)
C6 C4 P1 115.2(2)
C5 C4 P1 109.8(2)
C6 C4 H4 107.0
C5 C4 H4 107.0
P1 C4 H4 107.0
C4 C5 H5A 109.5
C4 C5 H5B 109.5
H5A C5 H5B 109.5
C4 C5 H5C 109.5
H5A C5 H5C 109.5
H5B C5 H5C 109.5
C4 C6 H6A 109.5
C4 C6 H6B 109.5
H6A C6 H6B 109.5
C4 C6 H6C 109.5
H6A C6 H6C 109.5
H6B C6 H6C 109.5
C8 C7 C12 119.0(3)
C8 C7 P1 125.2(3)
C12 C7 P1 115.8(2)
C9 C8 C7 121.8(3)
C9 C8 H8 119.1
C7 C8 H8 119.1
C8 C9 C10 119.0(3)
C8 C9 H9 120.5
C10 C9 H9 120.5
C11 C10 C9 121.3(3)
C11 C10 H10 119.3
C9 C10 H10 119.3
C10 C11 C12 120.3(3)
C10 C11 H11 119.8
C12 C11 H11 119.8
C11 C12 N1 121.8(3)
C11 C12 C7 118.5(3)
N1 C12 C7 119.6(3)
C14 C13 N1 122.9(3)
C14 C13 C18 117.8(3)
N1 C13 C18 119.2(3)
C15 C14 C13 121.2(3)
C15 C14 H14 119.4
C13 C14 H14 119.4
C14 C15 C16 120.7(3)
C14 C15 H15 119.6
C16 C15 H15 119.6
C17 C16 C15 119.1(3)
C17 C16 H16 120.5
C15 C16 H16 120.5
C16 C17 C18 121.3(3)
C16 C17 H17 119.3
C18 C17 H17 119.3
C17 C18 C13 119.9(3)
C17 C18 P2 124.0(2)
C13 C18 P2 116.1(2)
C20 C19 C24 118.1(3)
C20 C19 P2 123.4(3)
C24 C19 P2 118.4(3)
C21 C20 C19 120.6(4)
C21 C20 H20 119.7
C19 C20 H20 119.7
C22 C21 C20 120.9(4)
C22 C21 H21 119.6
C20 C21 H21 119.6
C21 C22 C23 119.7(4)
C21 C22 H22 120.2
C23 C22 H22 120.2
C22 C23 C24 119.8(4)
C22 C23 H23 120.1
C24 C23 H23 120.1
C19 C24 C23 120.8(4)
C19 C24 H24 119.6
C23 C24 H24 119.6
C30 C25 C26 117.6(3)
C30 C25 P2 118.0(3)
C26 C25 P2 124.3(3)
C27 C26 C25 120.2(4)
C27 C26 H26 119.9
C25 C26 H26 119.9
C28 C27 C26 121.2(4)
C28 C27 H27 119.4
C26 C27 H27 119.4
C29 C28 C27 119.0(4)
C29 C28 H28 120.5
C27 C28 H28 120.5
C28 C29 C30 120.4(4)
C28 C29 H29 119.8
C30 C29 H29 119.8
C29 C30 C25 121.6(4)
C29 C30 H30 119.2
C25 C30 H30 119.2
C32 C31 Al1 118.9(3)
C32 C31 H31A 107.6
Al1 C31 H31A 107.6
C32 C31 H31B 107.6
Al1 C31 H31B 107.6
H31A C31 H31B 107.0
C31 C32 H32A 109.5
C31 C32 H32B 109.5
H32A C32 H32B 109.5
C31 C32 H32C 109.5
H32A C32 H32C 109.5
H32B C32 H32C 109.5
C34 C33 Al1 114.8(3)
C34 C33 H33A 108.6
Al1 C33 H33A 108.6
C34 C33 H33B 108.6
Al1 C33 H33B 108.6
H33A C33 H33B 107.5
C33 C34 H34A 109.5
C33 C34 H34B 109.5
H34A C34 H34B 109.5
C33 C34 H34C 109.5
H34A C34 H34C 109.5
H34B C34 H34C 109.5

loop_
_geom_bond_atom_site_label_1
_geom_bond_atom_site_label_2
_geom_bond_distance
P1 C7 1.809(3)
P1 C1 1.848(3)
P1 C4 1.859(3)
P1 Al1 2.5700(13)
P2 C18 1.819(3)
P2 C19 1.825(3)
P2 C25 1.830(3)
P2 Al1 2.8038(13)
Al1 N1 1.915(3)
Al1 C31 1.978(3)
Al1 C33 1.984(3)
N1 C13 1.407(4)
N1 C12 1.416(4)
C1 C2 1.531(5)
C1 C3 1.526(5)
C1 H1 0.9800
C2 H2A 0.9600
C2 H2B 0.9600
C2 H2C 0.9600
C3 H3A 0.9600
C3 H3B 0.9600
C3 H3C 0.9600
C4 C6 1.522(5)
C4 C5 1.526(5)
C4 H4 0.9800
C5 H5A 0.9600
C5 H5B 0.9600
C5 H5C 0.9600
C6 H6A 0.9600
C6 H6B 0.9600
C6 H6C 0.9600
C7 C8 1.397(4)
C7 C12 1.417(4)
C8 C9 1.376(5)
C8 H8 0.9300
C9 C10 1.382(5)
C9 H9 0.9300
C10 C11 1.381(5)
C10 H10 0.9300
C11 C12 1.406(4)
C11 H11 0.9300
C13 C14 1.396(5)
C13 C18 1.413(4)
C14 C15 1.380(5)
C14 H14 0.9300
C15 C16 1.385(5)
C15 H15 0.9300
C16 C17 1.374(5)
C16 H16 0.9300
C17 C18 1.394(4)
C17 H17 0.9300
C19 C20 1.386(5)
C19 C24 1.394(5)
C20 C21 1.380(5)
C20 H20 0.9300
C21 C22 1.369(6)
C21 H21 0.9300
C22 C23 1.376(6)
C22 H22 0.9300
C23 C24 1.391(5)
C23 H23 0.9300
C24 H24 0.9300
C25 C30 1.381(5)
C25 C26 1.387(5)
C26 C27 1.380(6)
C26 H26 0.9300
C27 C28 1.374(6)
C27 H27 0.9300
C28 C29 1.359(6)
C28 H28 0.9300
C29 C30 1.379(5)
C29 H29 0.9300
C30 H30 0.9300
C31 C32 1.507(5)
C31 H31A 0.9700
C31 H31B 0.9700
C32 H32A 0.9600
C32 H32B 0.9600
C32 H32C 0.9600
C33 C34 1.500(6)
C33 H33A 0.9700
C33 H33B 0.9700
C34 H34A 0.9600
C34 H34B 0.9600
C34 H34C 0.9600
